data_7237830
loop_
_publ_author_name
'Yu, Hai-Xia'
'Zhi, Junge'
'Shen, Tianjiao'
'Ding, Weilu'
'Zhang, Xiaoling'
'Wang, Jin-Liang'

_publ_section_title
;
 Donor--acceptor type aggregation-induced emission luminophores based on
 the 1,1-dicyanomethylene-3-indanone unit for bridge-dependent reversible
 mechanochromism and light-up biosensing of hypochlorites
;
_journal_issue 29
_journal_name_full 'Journal of Materials Chemistry C'
_journal_page_first 8888
_journal_paper_doi 10.1039/C9TC01772K
_journal_volume 7
_journal_year 2019
_chemical_formula_sum 'C44 H28 Cl2 N2 O S'
_chemical_formula_weight 703.64
_chemical_name_systematic TPEThIC
_space_group_crystal_system monoclinic
_space_group_IT_number 14
_space_group_name_Hall '-P 2yn'
_space_group_name_H-M_alt 'P 1 21/n 1'
_atom_sites_solution_hydrogens geom
_audit_creation_method SHELXL-2014/7
_audit_update_record
;
2018-12-31 deposited with the CCDC.	2019-06-14 downloaded from the CCDC.
;
_cell_angle_alpha 90
_cell_angle_beta 92.610(2)
_cell_angle_gamma 90
_cell_formula_units_Z 4
_cell_length_a 12.1544(4)
_cell_length_b 8.7132(3)
_cell_length_c 33.3446(11)
_cell_measurement_reflns_used 27922
_cell_measurement_temperature 150(2)
_cell_measurement_theta_max 65.228
_cell_measurement_theta_min 2.63
_cell_volume 3527.7(2)
_computing_structure_refinement 'SHELXL-2014/7 (Sheldrick, 2014)'
_diffrn_ambient_temperature 150(2)
_diffrn_measured_fraction_theta_full 0.995
_diffrn_measured_fraction_theta_max 0.995
_diffrn_measurement_device_type 'Bruker D8 Venture'
_diffrn_measurement_method 'w adn phi scan'
_diffrn_radiation_type CuK\a
_diffrn_radiation_wavelength 1.54178
_diffrn_reflns_av_R_equivalents 0.0544
_diffrn_reflns_av_unetI/netI 0.0407
_diffrn_reflns_Laue_measured_fraction_full 0.995
_diffrn_reflns_Laue_measured_fraction_max 0.995
_diffrn_reflns_limit_h_max 14
_diffrn_reflns_limit_h_min -14
_diffrn_reflns_limit_k_max 10
_diffrn_reflns_limit_k_min -9
_diffrn_reflns_limit_l_max 39
_diffrn_reflns_limit_l_min -39
_diffrn_reflns_number 27922
_diffrn_reflns_point_group_measured_fraction_full 0.995
_diffrn_reflns_point_group_measured_fraction_max 0.995
_diffrn_reflns_theta_full 65.228
_diffrn_reflns_theta_max 65.228
_diffrn_reflns_theta_min 2.653
_diffrn_source 'micro focus sealed tube'
_exptl_absorpt_coefficient_mu 2.503
_exptl_absorpt_correction_T_max 0.788
_exptl_absorpt_correction_T_min 0.302
_exptl_absorpt_correction_type multi-scan
_exptl_crystal_colour black
_exptl_crystal_density_diffrn 1.325
_exptl_crystal_description needle
_exptl_crystal_F_000 1456
_exptl_crystal_size_max 0.630
_exptl_crystal_size_mid 0.120
_exptl_crystal_size_min 0.100
_exptl_transmission_factor_max 0.788
_exptl_transmission_factor_min 0.302
_refine_diff_density_max 0.556
_refine_diff_density_min -0.606
_refine_diff_density_rms 0.060
_refine_ls_extinction_method none
_refine_ls_goodness_of_fit_ref 1.019
_refine_ls_hydrogen_treatment constr
_refine_ls_matrix_type full
_refine_ls_number_parameters 451
_refine_ls_number_reflns 6011
_refine_ls_number_restraints 0
_refine_ls_restrained_S_all 1.019
_refine_ls_R_factor_all 0.0645
_refine_ls_R_factor_gt 0.0574
_refine_ls_shift/su_max 0.001
_refine_ls_shift/su_mean 0.000
_refine_ls_structure_factor_coef Fsqd
_refine_ls_weighting_details 'w=1/[\s^2^(Fo^2^)+(0.0951P)^2^+3.0355P] where P=(Fo^2^+2Fc^2^)/3'
_refine_ls_weighting_scheme calc
_refine_ls_wR_factor_gt 0.1564
_refine_ls_wR_factor_ref 0.1630
_reflns_Friedel_coverage 0.000
_reflns_number_gt 5228
_reflns_number_total 6011
_reflns_threshold_expression 'I > 2\s(I)'
_cod_data_source_file c9tc01772k2.cif
_cod_data_source_block A
_cod_original_sg_symbol_H-M 'P 21/n'
_cod_database_code 7237830
_shelx_shelxl_version_number 2014/7
_shelx_space_group_comment
;
The symmetry employed for this shelxl refinement is uniquely defined
by the following loop, which should always be used as a source of
symmetry information in preference to the above space-group names.
They are only intended as comments.
;
_shelx_estimated_absorpt_t_min 0.302
_shelx_estimated_absorpt_t_max 0.788

loop_
_space_group_symop_operation_xyz
'x, y, z'
'-x+1/2, y+1/2, -z+1/2'
'-x, -y, -z'
'x-1/2, -y-1/2, z-1/2'

loop_
_atom_site_label
_atom_site_type_symbol
_atom_site_fract_x
_atom_site_fract_y
_atom_site_fract_z
_atom_site_U_iso_or_equiv
_atom_site_adp_type
_atom_site_occupancy
_atom_site_site_symmetry_order
_atom_site_calc_flag
_atom_site_refinement_flags_posn
_atom_site_refinement_flags_adp
S1 S 0.47804(5) 0.37626(7) 0.43147(2) 0.03145(19) Uani 1 1 d . .
O1 O 0.33229(17) 0.1890(3) 0.46634(6) 0.0514(5) Uani 1 1 d . .
N1 N 0.7432(2) 0.1890(4) 0.58483(8) 0.0611(8) Uani 1 1 d . .
N2 N 0.5322(2) -0.0824(3) 0.65350(7) 0.0457(6) Uani 1 1 d . .
C1 C 0.6146(2) 0.8770(3) 0.20403(7) 0.0338(6) Uani 1 1 d . .
H1A H 0.5595 0.9544 0.2024 0.041 Uiso 1 1 calc R U
C2 C 0.7119(2) 0.8973(3) 0.18443(8) 0.0422(7) Uani 1 1 d . .
H2A H 0.7229 0.9876 0.1691 0.051 Uiso 1 1 calc R U
C3 C 0.7925(2) 0.7862(4) 0.18724(8) 0.0437(7) Uani 1 1 d . .
H3A H 0.8592 0.8003 0.1739 0.052 Uiso 1 1 calc R U
C4 C 0.7772(2) 0.6556(3) 0.20907(9) 0.0418(6) Uani 1 1 d . .
H4A H 0.8330 0.5792 0.2108 0.050 Uiso 1 1 calc R U
C5 C 0.6794(2) 0.6346(3) 0.22888(8) 0.0354(6) Uani 1 1 d . .
H5A H 0.6696 0.5445 0.2444 0.042 Uiso 1 1 calc R U
C6 C 0.59686(19) 0.7437(3) 0.22616(7) 0.0291(5) Uani 1 1 d . .
C7 C 0.49273(19) 0.7214(3) 0.24749(7) 0.0270(5) Uani 1 1 d . .
C8 C 0.39248(19) 0.7455(3) 0.22930(7) 0.0272(5) Uani 1 1 d . .
C9 C 0.37961(19) 0.7699(3) 0.18484(7) 0.0294(5) Uani 1 1 d . .
C10 C 0.3199(2) 0.8941(3) 0.16912(8) 0.0353(6) Uani 1 1 d . .
H10A H 0.2898 0.9670 0.1868 0.042 Uiso 1 1 calc R U
C11 C 0.3039(2) 0.9125(4) 0.12810(9) 0.0489(7) Uani 1 1 d . .
H11A H 0.2638 0.9983 0.1177 0.059 Uiso 1 1 calc R U
C12 C 0.3465(3) 0.8054(4) 0.10195(9) 0.0541(8) Uani 1 1 d . .
H12A H 0.3344 0.8171 0.0738 0.065 Uiso 1 1 calc R U
C13 C 0.4066(3) 0.6816(4) 0.11726(8) 0.0482(7) Uani 1 1 d . .
H13A H 0.4362 0.6084 0.0996 0.058 Uiso 1 1 calc R U
C14 C 0.4232(2) 0.6651(3) 0.15823(8) 0.0368(6) Uani 1 1 d . .
H14A H 0.4651 0.5806 0.1685 0.044 Uiso 1 1 calc R U
C15 C 0.28751(19) 0.7480(3) 0.25101(7) 0.0264(5) Uani 1 1 d . .
C16 C 0.19211(19) 0.6884(3) 0.23238(7) 0.0289(5) Uani 1 1 d . .
H16A H 0.1950 0.6447 0.2064 0.035 Uiso 1 1 calc R U
C17 C 0.0924(2) 0.6920(3) 0.25140(8) 0.0348(6) Uani 1 1 d . .
H17A H 0.0279 0.6503 0.2384 0.042 Uiso 1 1 calc R U
C18 C 0.0871(2) 0.7562(3) 0.28918(8) 0.0394(6) Uani 1 1 d . .
H18A H 0.0192 0.7589 0.3022 0.047 Uiso 1 1 calc R U
C19 C 0.1814(2) 0.8166(3) 0.30793(8) 0.0368(6) Uani 1 1 d . .
H19A H 0.1781 0.8610 0.3339 0.044 Uiso 1 1 calc R U
C20 C 0.2807(2) 0.8127(3) 0.28906(7) 0.0310(5) Uani 1 1 d . .
H20A H 0.3449 0.8547 0.3022 0.037 Uiso 1 1 calc R U
C21 C 0.50857(18) 0.6669(3) 0.28970(7) 0.0270(5) Uani 1 1 d . .
C22 C 0.5878(2) 0.7348(3) 0.31591(7) 0.0298(5) Uani 1 1 d . .
H22A H 0.6302 0.8184 0.3069 0.036 Uiso 1 1 calc R U
C23 C 0.6050(2) 0.6817(3) 0.35477(7) 0.0297(5) Uani 1 1 d . .
H23A H 0.6578 0.7311 0.3722 0.036 Uiso 1 1 calc R U
C24 C 0.54626(19) 0.5573(3) 0.36874(7) 0.0277(5) Uani 1 1 d . .
C25 C 0.46767(19) 0.4880(3) 0.34248(7) 0.0280(5) Uani 1 1 d . .
H25A H 0.4265 0.4028 0.3514 0.034 Uiso 1 1 calc R U
C26 C 0.44951(19) 0.5423(3) 0.30381(7) 0.0275(5) Uani 1 1 d . .
H26A H 0.3958 0.4940 0.2865 0.033 Uiso 1 1 calc R U
C27 C 0.5696(2) 0.4967(3) 0.40944(7) 0.0305(5) Uani 1 1 d . .
C28 C 0.6623(2) 0.5222(3) 0.43400(7) 0.0363(6) Uani 1 1 d . .
H28A H 0.7217 0.5860 0.4269 0.044 Uiso 1 1 calc R U
C29 C 0.6587(2) 0.4438(3) 0.47034(7) 0.0372(6) Uani 1 1 d . .
H29A H 0.7161 0.4494 0.4906 0.045 Uiso 1 1 calc R U
C30 C 0.5643(2) 0.3568(3) 0.47445(7) 0.0335(6) Uani 1 1 d . .
C31 C 0.5488(2) 0.2670(3) 0.50945(7) 0.0334(6) Uani 1 1 d . .
H31A H 0.6087 0.2747 0.5287 0.040 Uiso 1 1 calc R U
C32 C 0.4674(2) 0.1725(3) 0.52145(7) 0.0336(6) Uani 1 1 d . .
C33 C 0.3612(2) 0.1408(3) 0.49928(8) 0.0382(6) Uani 1 1 d . .
C34 C 0.2971(2) 0.0389(3) 0.52478(7) 0.0371(6) Uani 1 1 d . .
C35 C 0.1946(2) -0.0254(4) 0.51612(8) 0.0459(7) Uani 1 1 d . .
H35A H 0.1561 -0.0061 0.4912 0.055 Uiso 1 1 calc R U
C36 C 0.1497(2) -0.1181(4) 0.54467(9) 0.0488(7) Uani 1 1 d . .
H36A H 0.0795 -0.1637 0.5394 0.059 Uiso 1 1 calc R U
C37 C 0.2067(2) -0.1452(4) 0.58121(9) 0.0460(7) Uani 1 1 d . .
H37A H 0.1743 -0.2082 0.6007 0.055 Uiso 1 1 calc R U
C38 C 0.3098(2) -0.0821(3) 0.58968(8) 0.0391(6) Uani 1 1 d . .
H38A H 0.3480 -0.1013 0.6147 0.047 Uiso 1 1 calc R U
C39 C 0.3564(2) 0.0102(3) 0.56070(7) 0.0340(6) Uani 1 1 d . .
C40 C 0.4657(2) 0.0866(3) 0.55947(7) 0.0330(5) Uani 1 1 d . .
C41 C 0.5488(2) 0.0716(3) 0.58819(7) 0.0354(6) Uani 1 1 d . .
C42 C 0.6560(2) 0.1383(3) 0.58566(8) 0.0423(7) Uani 1 1 d . .
C43 C 0.5380(2) -0.0156(3) 0.62426(8) 0.0359(6) Uani 1 1 d . .
C44 C 0.5033(4) 1.1522(6) 0.09623(15) 0.0892(13) Uani 1 1 d . .
H44A H 0.4272 1.1902 0.0987 0.107 Uiso 1 1 calc R U
H44B H 0.5117 1.0575 0.1125 0.107 Uiso 1 1 calc R U
Cl1 Cl 0.59490(8) 1.28904(13) 0.11512(4) 0.0852(3) Uani 1 1 d . .
Cl2 Cl 0.52369(14) 1.1080(3) 0.04578(5) 0.1420(7) Uani 1 1 d . .

loop_
_atom_site_aniso_label
_atom_site_aniso_U_11
_atom_site_aniso_U_22
_atom_site_aniso_U_33
_atom_site_aniso_U_23
_atom_site_aniso_U_13
_atom_site_aniso_U_12
S1 0.0352(3) 0.0389(4) 0.0203(3) 0.0016(2) 0.0021(2) 0.0028(2)
O1 0.0464(11) 0.0769(15) 0.0303(10) 0.0157(10) -0.0061(8) -0.0034(10)
N1 0.0573(18) 0.081(2) 0.0433(15) 0.0141(14) -0.0150(12) -0.0118(15)
N2 0.0579(15) 0.0446(13) 0.0337(13) 0.0032(11) -0.0071(11) -0.0012(11)
C1 0.0336(13) 0.0350(13) 0.0329(13) 0.0028(10) 0.0019(10) -0.0068(10)
C2 0.0461(16) 0.0440(15) 0.0370(14) 0.0025(12) 0.0065(12) -0.0179(13)
C3 0.0344(14) 0.0571(18) 0.0406(15) -0.0093(13) 0.0117(11) -0.0161(13)
C4 0.0303(13) 0.0453(16) 0.0504(16) -0.0070(13) 0.0095(11) 0.0016(11)
C5 0.0329(13) 0.0366(14) 0.0370(13) 0.0028(11) 0.0052(10) -0.0017(11)
C6 0.0290(12) 0.0316(12) 0.0266(12) -0.0003(9) 0.0025(9) -0.0047(10)
C7 0.0313(12) 0.0236(11) 0.0265(11) 0.0011(9) 0.0044(9) -0.0018(9)
C8 0.0309(12) 0.0222(11) 0.0286(12) -0.0001(9) 0.0027(9) -0.0016(9)
C9 0.0260(11) 0.0333(13) 0.0288(12) 0.0015(10) 0.0014(9) -0.0067(9)
C10 0.0293(12) 0.0397(14) 0.0367(14) 0.0087(11) -0.0004(10) -0.0039(10)
C11 0.0369(14) 0.0638(19) 0.0454(16) 0.0222(15) -0.0053(12) -0.0063(13)
C12 0.0506(17) 0.084(2) 0.0278(14) 0.0057(15) -0.0028(12) -0.0222(17)
C13 0.0503(17) 0.0617(19) 0.0326(14) -0.0064(13) 0.0044(12) -0.0174(14)
C14 0.0374(13) 0.0389(14) 0.0344(13) -0.0034(11) 0.0043(11) -0.0082(11)
C15 0.0301(12) 0.0217(11) 0.0276(11) 0.0030(9) 0.0030(9) 0.0024(9)
C16 0.0310(12) 0.0281(12) 0.0278(12) 0.0019(9) 0.0013(9) 0.0015(9)
C17 0.0271(12) 0.0369(14) 0.0405(14) 0.0052(11) 0.0006(10) -0.0017(10)
C18 0.0351(14) 0.0422(15) 0.0420(15) 0.0047(12) 0.0126(11) 0.0080(11)
C19 0.0455(15) 0.0360(14) 0.0292(12) -0.0011(10) 0.0053(11) 0.0100(11)
C20 0.0331(13) 0.0279(12) 0.0316(12) -0.0019(10) -0.0025(10) 0.0021(10)
C21 0.0266(11) 0.0277(12) 0.0269(11) -0.0007(9) 0.0034(9) 0.0046(9)
C22 0.0328(12) 0.0259(12) 0.0311(12) 0.0009(9) 0.0044(10) -0.0013(10)
C23 0.0305(12) 0.0304(12) 0.0281(12) -0.0063(10) 0.0010(9) 0.0028(10)
C24 0.0292(12) 0.0297(12) 0.0247(11) -0.0028(9) 0.0065(9) 0.0067(9)
C25 0.0305(12) 0.0268(12) 0.0272(12) 0.0024(9) 0.0059(9) 0.0011(9)
C26 0.0281(11) 0.0279(12) 0.0267(11) -0.0018(9) 0.0021(9) 0.0011(9)
C27 0.0346(12) 0.0316(12) 0.0255(12) -0.0045(10) 0.0030(9) 0.0085(10)
C28 0.0371(13) 0.0407(14) 0.0313(13) 0.0002(11) 0.0020(10) 0.0023(11)
C29 0.0387(14) 0.0444(15) 0.0282(12) -0.0030(11) -0.0017(10) 0.0059(12)
C30 0.0388(13) 0.0387(14) 0.0230(12) -0.0044(10) 0.0002(10) 0.0068(11)
C31 0.0372(13) 0.0397(14) 0.0232(12) -0.0041(10) 0.0000(10) 0.0097(11)
C32 0.0374(13) 0.0401(14) 0.0233(11) -0.0041(10) 0.0016(10) 0.0096(11)
C33 0.0404(14) 0.0485(15) 0.0258(13) -0.0015(11) 0.0023(10) 0.0075(12)
C34 0.0383(14) 0.0459(15) 0.0274(12) -0.0018(11) 0.0047(10) 0.0092(12)
C35 0.0388(15) 0.0636(19) 0.0352(14) 0.0030(13) 0.0014(11) 0.0042(13)
C36 0.0389(15) 0.0618(19) 0.0460(17) 0.0003(14) 0.0049(13) 0.0004(13)
C37 0.0455(16) 0.0534(17) 0.0398(15) 0.0053(13) 0.0110(12) 0.0032(13)
C38 0.0433(15) 0.0440(15) 0.0302(13) 0.0015(11) 0.0034(11) 0.0086(12)
C39 0.0401(14) 0.0369(14) 0.0252(12) -0.0028(10) 0.0051(10) 0.0097(11)
C40 0.0414(14) 0.0356(13) 0.0222(11) -0.0047(10) 0.0037(10) 0.0087(11)
C41 0.0455(14) 0.0375(14) 0.0231(12) -0.0029(10) 0.0001(10) 0.0048(11)
C42 0.0482(17) 0.0514(16) 0.0263(13) 0.0046(11) -0.0085(11) -0.0010(13)
C43 0.0449(15) 0.0352(13) 0.0272(13) -0.0050(11) -0.0043(10) 0.0047(11)
C44 0.058(2) 0.107(4) 0.103(3) 0.008(3) 0.011(2) -0.006(2)
Cl1 0.0607(6) 0.0809(7) 0.1155(9) 0.0011(6) 0.0222(5) -0.0067(5)
Cl2 0.1114(11) 0.206(2) 0.1079(11) -0.0345(12) 0.0035(9) -0.0055(12)

loop_
_atom_type_symbol
_atom_type_description
_atom_type_scat_dispersion_real
_atom_type_scat_dispersion_imag
_atom_type_scat_source
C C 0.0181 0.0091 'International Tables Vol C Tables 4.2.6.8 and 6.1.1.4'
H H 0.0000 0.0000 'International Tables Vol C Tables 4.2.6.8 and 6.1.1.4'
N N 0.0311 0.0180 'International Tables Vol C Tables 4.2.6.8 and 6.1.1.4'
O O 0.0492 0.0322 'International Tables Vol C Tables 4.2.6.8 and 6.1.1.4'
S S 0.3331 0.5567 'International Tables Vol C Tables 4.2.6.8 and 6.1.1.4'
Cl Cl 0.3639 0.7018 'International Tables Vol C Tables 4.2.6.8 and 6.1.1.4'

loop_
_geom_angle_atom_site_label_1
_geom_angle_atom_site_label_2
_geom_angle_atom_site_label_3
_geom_angle
C27 S1 C30 91.94(12)
C2 C1 C6 120.6(3)
C2 C1 H1A 119.7
C6 C1 H1A 119.7
C3 C2 C1 119.8(3)
C3 C2 H2A 120.1
C1 C2 H2A 120.1
C4 C3 C2 120.5(2)
C4 C3 H3A 119.7
C2 C3 H3A 119.7
C3 C4 C5 119.9(3)
C3 C4 H4A 120.0
C5 C4 H4A 120.0
C6 C5 C4 120.6(2)
C6 C5 H5A 119.7
C4 C5 H5A 119.7
C5 C6 C1 118.5(2)
C5 C6 C7 120.5(2)
C1 C6 C7 120.9(2)
C8 C7 C6 122.1(2)
C8 C7 C21 123.3(2)
C6 C7 C21 114.57(19)
C7 C8 C15 123.8(2)
C7 C8 C9 121.1(2)
C15 C8 C9 115.1(2)
C14 C9 C10 118.4(2)
C14 C9 C8 120.7(2)
C10 C9 C8 120.8(2)
C11 C10 C9 120.6(3)
C11 C10 H10A 119.7
C9 C10 H10A 119.7
C10 C11 C12 120.2(3)
C10 C11 H11A 119.9
C12 C11 H11A 119.9
C13 C12 C11 119.7(3)
C13 C12 H12A 120.2
C11 C12 H12A 120.2
C14 C13 C12 119.7(3)
C14 C13 H13A 120.1
C12 C13 H13A 120.1
C13 C14 C9 121.3(3)
C13 C14 H14A 119.4
C9 C14 H14A 119.4
C16 C15 C20 118.3(2)
C16 C15 C8 119.4(2)
C20 C15 C8 122.2(2)
C17 C16 C15 120.9(2)
C17 C16 H16A 119.6
C15 C16 H16A 119.6
C18 C17 C16 120.1(2)
C18 C17 H17A 120.0
C16 C17 H17A 120.0
C17 C18 C19 119.6(2)
C17 C18 H18A 120.2
C19 C18 H18A 120.2
C18 C19 C20 120.4(2)
C18 C19 H19A 119.8
C20 C19 H19A 119.8
C19 C20 C15 120.8(2)
C19 C20 H20A 119.6
C15 C20 H20A 119.6
C26 C21 C22 117.9(2)
C26 C21 C7 121.4(2)
C22 C21 C7 120.7(2)
C23 C22 C21 120.9(2)
C23 C22 H22A 119.6
C21 C22 H22A 119.6
C22 C23 C24 121.2(2)
C22 C23 H23A 119.4
C24 C23 H23A 119.4
C23 C24 C25 118.2(2)
C23 C24 C27 120.6(2)
C25 C24 C27 121.2(2)
C26 C25 C24 120.7(2)
C26 C25 H25A 119.7
C24 C25 H25A 119.7
C25 C26 C21 121.2(2)
C25 C26 H26A 119.4
C21 C26 H26A 119.4
C28 C27 C24 127.4(2)
C28 C27 S1 111.81(19)
C24 C27 S1 120.75(18)
C27 C28 C29 112.4(2)
C27 C28 H28A 123.8
C29 C28 H28A 123.8
C30 C29 C28 114.3(2)
C30 C29 H29A 122.8
C28 C29 H29A 122.8
C29 C30 C31 121.4(2)
C29 C30 S1 109.54(19)
C31 C30 S1 129.0(2)
C32 C31 C30 134.2(2)
C32 C31 H31A 112.9
C30 C31 H31A 112.9
C31 C32 C40 126.8(2)
C31 C32 C33 126.4(2)
C40 C32 C33 106.8(2)
O1 C33 C34 126.2(3)
O1 C33 C32 126.6(3)
C34 C33 C32 107.2(2)
C39 C34 C35 122.2(3)
C39 C34 C33 109.7(2)
C35 C34 C33 128.1(2)
C36 C35 C34 118.2(3)
C36 C35 H35A 120.9
C34 C35 H35A 120.9
C35 C36 C37 120.4(3)
C35 C36 H36A 119.8
C37 C36 H36A 119.8
C38 C37 C36 121.3(3)
C38 C37 H37A 119.3
C36 C37 H37A 119.3
C37 C38 C39 118.6(2)
C37 C38 H38A 120.7
C39 C38 H38A 120.7
C34 C39 C38 119.2(2)
C34 C39 C40 108.9(2)
C38 C39 C40 131.9(2)
C41 C40 C32 127.8(2)
C41 C40 C39 124.8(2)
C32 C40 C39 107.4(2)
C40 C41 C43 123.1(3)
C40 C41 C42 124.4(2)
C43 C41 C42 112.5(2)
N1 C42 C41 177.6(3)
N2 C43 C41 177.8(3)
Cl1 C44 Cl2 112.6(3)
Cl1 C44 H44A 109.1
Cl2 C44 H44A 109.1
Cl1 C44 H44B 109.1
Cl2 C44 H44B 109.1
H44A C44 H44B 107.8

loop_
_geom_bond_atom_site_label_1
_geom_bond_atom_site_label_2
_geom_bond_distance
S1 C27 1.719(3)
S1 C30 1.745(2)
O1 C33 1.213(3)
N1 C42 1.149(4)
N2 C43 1.140(4)
C1 C2 1.389(4)
C1 C6 1.398(3)
C1 H1A 0.9500
C2 C3 1.377(4)
C2 H2A 0.9500
C3 C4 1.368(4)
C3 H3A 0.9500
C4 C5 1.398(4)
C4 H4A 0.9500
C5 C6 1.382(4)
C5 H5A 0.9500
C6 C7 1.492(3)
C7 C8 1.353(3)
C7 C21 1.489(3)
C8 C15 1.495(3)
C8 C9 1.499(3)
C9 C14 1.395(4)
C9 C10 1.392(4)
C10 C11 1.382(4)
C10 H10A 0.9500
C11 C12 1.393(5)
C11 H11A 0.9500
C12 C13 1.387(5)
C12 H12A 0.9500
C13 C14 1.379(4)
C13 H13A 0.9500
C14 H14A 0.9500
C15 C16 1.391(3)
C15 C20 1.395(3)
C16 C17 1.394(3)
C16 H16A 0.9500
C17 C18 1.383(4)
C17 H17A 0.9500
C18 C19 1.385(4)
C18 H18A 0.9500
C19 C20 1.387(4)
C19 H19A 0.9500
C20 H20A 0.9500
C21 C26 1.395(3)
C21 C22 1.401(3)
C22 C23 1.383(3)
C22 H22A 0.9500
C23 C24 1.389(3)
C23 H23A 0.9500
C24 C25 1.403(3)
C24 C27 1.472(3)
C25 C26 1.382(3)
C25 H25A 0.9500
C26 H26A 0.9500
C27 C28 1.379(4)
C28 C29 1.394(4)
C28 H28A 0.9500
C29 C30 1.387(4)
C29 H29A 0.9500
C30 C31 1.425(4)
C31 C32 1.361(4)
C31 H31A 0.9500
C32 C40 1.473(3)
C32 C33 1.484(4)
C33 C34 1.476(4)
C34 C39 1.392(4)
C34 C35 1.385(4)
C35 C36 1.380(4)
C35 H35A 0.9500
C36 C37 1.394(4)
C36 H36A 0.9500
C37 C38 1.385(4)
C37 H37A 0.9500
C38 C39 1.397(4)
C38 H38A 0.9500
C39 C40 1.488(4)
C40 C41 1.366(4)
C41 C43 1.434(4)
C41 C42 1.433(4)
C44 Cl1 1.730(5)
C44 Cl2 1.754(5)
C44 H44A 0.9900
C44 H44B 0.9900
